data_4332958
loop_
_publ_author_name
'Song, Li'
'Li, Jianrong'
'Lin, Ping'
'Li, Zhihua'
'Li, Tao'
'Du, Shaowu'
'Wu, Xintao'

_publ_section_title
;
 Synthesis and Crystal Structures of Multidimensional Coordination
 Polymers Based on W/Cu/S Clusters with Flexible Imidazole Ligands
;
_journal_issue 25
_journal_name_full 'Inorganic Chemistry'
_journal_page_first 10155
_journal_page_last 10161
_journal_paper_doi 10.1021/ic061142i
_journal_volume 45
_journal_year 2006
_chemical_formula_sum 'C28 H28 Cu4 N8 S8 W2'
_chemical_formula_weight 1354.92
_chemical_name_systematic
; 
 ? 
;
_space_group_IT_number 14
_symmetry_cell_setting monoclinic
_symmetry_space_group_name_Hall '-P 2yn'
_symmetry_space_group_name_H-M 'P 1 21/n 1'
_atom_sites_solution_hydrogens geom
_atom_sites_solution_primary direct
_atom_sites_solution_secondary difmap
_audit_creation_method SHELXL-97
_cell_angle_alpha 90.00
_cell_angle_beta 96.051(4)
_cell_angle_gamma 90.00
_cell_formula_units_Z 2
_cell_length_a 8.4113(9)
_cell_length_b 15.8194(17)
_cell_length_c 14.5418(14)
_cell_measurement_reflns_used 4041
_cell_measurement_temperature 293(2)
_cell_measurement_theta_max 25.00
_cell_measurement_theta_min 3.21
_cell_volume 1924.2(3)
_computing_cell_refinement 'CrystalClear (Rigaku/MSC Inc., 2005)'
_computing_data_collection 'CrystalClear (Rigaku/MSC Inc., 2005)'
_computing_data_reduction 'CrystalClear (Rigaku/MSC Inc., 2005)'
_computing_structure_refinement 'SHELXL-97 (Sheldrick, 1997)'
_computing_structure_solution 'SHELXS-97 (Sheldrick, 1990)'
_diffrn_ambient_temperature 293(2)
_diffrn_measured_fraction_theta_full 0.997
_diffrn_measured_fraction_theta_max 0.997
_diffrn_measurement_device_type 'Saturn70 (4x4 bin mode)'
_diffrn_measurement_method CCD_Profile_fitting
_diffrn_radiation_monochromator graphite
_diffrn_radiation_source 'fine-focus sealed tube'
_diffrn_radiation_type MoK\a
_diffrn_radiation_wavelength 0.71073
_diffrn_reflns_av_R_equivalents 0.0439
_diffrn_reflns_av_sigmaI/netI 0.0390
_diffrn_reflns_limit_h_max 10
_diffrn_reflns_limit_h_min -10
_diffrn_reflns_limit_k_max 11
_diffrn_reflns_limit_k_min -18
_diffrn_reflns_limit_l_max 17
_diffrn_reflns_limit_l_min -15
_diffrn_reflns_number 11884
_diffrn_reflns_theta_full 25.00
_diffrn_reflns_theta_max 25.00
_diffrn_reflns_theta_min 3.21
_diffrn_standards_decay_% none
_diffrn_standards_interval_count none
_diffrn_standards_interval_time none
_diffrn_standards_number none
_exptl_absorpt_coefficient_mu 8.593
_exptl_absorpt_correction_T_max 1.0000
_exptl_absorpt_correction_T_min .5744
_exptl_absorpt_correction_type empirical
_exptl_absorpt_process_details 'SADABS (Sheldrick, 1996)'
_exptl_crystal_colour red
_exptl_crystal_density_diffrn 2.339
_exptl_crystal_density_method 'not measured'
_exptl_crystal_description prism
_exptl_crystal_F_000 1288
_exptl_crystal_size_max .22
_exptl_crystal_size_mid .10
_exptl_crystal_size_min .05
_refine_diff_density_max 1.038
_refine_diff_density_min -0.986
_refine_diff_density_rms 0.145
_refine_ls_extinction_method none
_refine_ls_goodness_of_fit_ref 1.142
_refine_ls_hydrogen_treatment mixed
_refine_ls_matrix_type full
_refine_ls_number_parameters 226
_refine_ls_number_reflns 3373
_refine_ls_number_restraints 0
_refine_ls_restrained_S_all 1.142
_refine_ls_R_factor_gt 0.0445
_refine_ls_shift/su_max 0.000
_refine_ls_shift/su_mean 0.000
_refine_ls_structure_factor_coef Fsqd
_refine_ls_weighting_details 'calc w=1/[\s^2^(Fo^2^)+(0.0336P)^2^+7.4192P] where P=(Fo^2^+2Fc^2^)/3'
_refine_ls_weighting_scheme calc
_refine_ls_wR_factor_gt 0.0892
_refine_ls_wR_factor_ref 0.0945
_reflns_number_gt 3021
_reflns_number_total 3373
_reflns_threshold_expression >2sigma(I)
_cod_data_source_file ic061142isup1.cif
_cod_data_source_block compound1
_cod_depositor_comments
;
The following automatic conversions were performed:

'_symmetry_cell_setting' value 'Monoclinic' changed to 'monoclinic'
according to /home/saulius/struct/CIF-dictionaries/cif_core.dic
dictionary named 'cif_core.dic' version 2.4.2 from 2011-04-26.

Automatic conversion script
Id: cif_fix_values 1891 2012-01-12 08:04:46Z andrius 
;
_cod_original_sg_symbol_H-M P2(1)/n
_cod_database_code 4332958
_refine_ls_r_factor_ref 0.0529

loop_
_symmetry_equiv_pos_as_xyz
'x, y, z'
'-x+1/2, y+1/2, -z+1/2'
'-x, -y, -z'
'x-1/2, -y-1/2, z-1/2'

loop_
_atom_site_label
_atom_site_type_symbol
_atom_site_fract_x
_atom_site_fract_y
_atom_site_fract_z
_atom_site_U_iso_or_equiv
_atom_site_adp_type
_atom_site_occupancy
_atom_site_symmetry_multiplicity
_atom_site_calc_flag
_atom_site_refinement_flags
W W 0.22172(4) 0.43104(2) 0.08198(2) 0.03735(13) Uani 1 1 d .
Cu1 Cu 0.13933(13) 0.41636(7) -0.10224(7) 0.0502(3) Uani 1 1 d .
Cu2 Cu 0.17098(14) 0.59900(7) 0.06428(8) 0.0530(3) Uani 1 1 d .
S1 S 0.0640(3) 0.33051(14) 0.01374(16) 0.0458(5) Uani 1 1 d .
S2 S 0.0983(3) 0.51124(15) 0.17946(14) 0.0436(5) Uani 1 1 d .
S3 S 0.3035(2) 0.51446(14) -0.02792(15) 0.0425(5) Uani 1 1 d .
S4 S 0.4201(4) 0.3747(2) 0.1553(2) 0.0886(10) Uani 1 1 d .
N1 N 0.2426(8) 0.3705(5) -0.2085(5) 0.0446(17) Uani 1 1 d .
N2 N 0.4237(8) 0.3572(4) -0.3053(4) 0.0396(16) Uani 1 1 d .
N3 N 0.3005(9) 0.6998(4) 0.1020(5) 0.0505(19) Uani 1 1 d .
N4 N 0.4926(8) 0.7938(5) 0.1098(5) 0.0457(18) Uani 1 1 d .
C1 C 0.2781(11) 0.7563(5) 0.1703(6) 0.049(2) Uani 1 1 d .
H1A H 0.1947 0.7549 0.2075 0.059 Uiso 1 1 calc R
C2 C 0.3945(12) 0.8139(6) 0.1755(7) 0.055(2) Uani 1 1 d .
H2A H 0.4064 0.8593 0.2162 0.066 Uiso 1 1 calc R
C3 C 0.4318(10) 0.7250(6) 0.0674(6) 0.050(2) Uani 1 1 d .
H3A H 0.4759 0.6979 0.0193 0.060 Uiso 1 1 calc R
C4 C 0.6279(11) 0.8446(6) 0.0836(8) 0.065(3) Uani 1 1 d .
H4A H 0.6853 0.8131 0.0404 0.078 Uiso 1 1 calc R
H4B H 0.7013 0.8566 0.1381 0.078 Uiso 1 1 calc R
C5 C 0.5671(10) 0.9263(6) 0.0398(7) 0.050(2) Uani 1 1 d .
C6 C 0.5643(12) 0.9990(6) 0.0903(7) 0.057(3) Uani 1 1 d .
H6A H 0.6065 0.9991 0.1520 0.069 Uiso 1 1 calc R
C7 C 0.5009(13) 0.9274(6) -0.0504(7) 0.058(3) Uani 1 1 d .
H7A H 0.4996 0.8782 -0.0854 0.070 Uiso 1 1 calc R
C8 C 0.2071(10) 0.3030(6) -0.2646(6) 0.049(2) Uani 1 1 d .
H8A H 0.1186 0.2682 -0.2622 0.059 Uiso 1 1 calc R
C9 C 0.3178(10) 0.2935(6) -0.3240(6) 0.047(2) Uani 1 1 d .
H9A H 0.3209 0.2518 -0.3688 0.057 Uiso 1 1 calc R
C10 C 0.3724(10) 0.4038(6) -0.2360(5) 0.043(2) Uani 1 1 d .
H10A H 0.4222 0.4525 -0.2115 0.052 Uiso 1 1 calc R
C11 C 0.5665(9) 0.3766(6) -0.3526(6) 0.043(2) Uani 1 1 d .
H11A H 0.6054 0.3249 -0.3783 0.052 Uiso 1 1 calc R
H11B H 0.6502 0.3982 -0.3077 0.052 Uiso 1 1 calc R
C12 C 0.5322(9) 0.4405(5) -0.4288(5) 0.0369(19) Uani 1 1 d .
C13 C 0.5743(11) 0.5239(6) -0.4150(6) 0.050(2) Uani 1 1 d .
H13A H 0.6248 0.5411 -0.3581 0.060 Uiso 1 1 calc R
C14 C 0.5414(12) 0.5829(6) -0.4861(6) 0.055(3) Uani 1 1 d .
H14A H 0.5700 0.6391 -0.4756 0.066 Uiso 1 1 calc R

loop_
_atom_site_aniso_label
_atom_site_aniso_U_11
_atom_site_aniso_U_22
_atom_site_aniso_U_33
_atom_site_aniso_U_23
_atom_site_aniso_U_13
_atom_site_aniso_U_12
W 0.03064(19) 0.0436(2) 0.0386(2) 0.00656(15) 0.00771(14) 0.00392(15)
Cu1 0.0509(6) 0.0610(8) 0.0413(6) -0.0018(5) 0.0174(5) -0.0078(5)
Cu2 0.0575(7) 0.0432(7) 0.0614(7) -0.0016(5) 0.0204(6) -0.0096(5)
S1 0.0477(12) 0.0388(12) 0.0525(13) 0.0078(10) 0.0122(10) -0.0039(10)
S2 0.0442(12) 0.0498(14) 0.0380(12) 0.0037(10) 0.0106(9) 0.0047(10)
S3 0.0329(11) 0.0509(14) 0.0458(13) 0.0043(10) 0.0140(9) -0.0057(9)
S4 0.078(2) 0.103(3) 0.086(2) 0.0155(19) 0.0166(17) 0.0141(19)
N1 0.038(4) 0.056(5) 0.041(4) 0.000(4) 0.008(3) 0.000(3)
N2 0.038(4) 0.044(4) 0.037(4) 0.002(3) 0.006(3) 0.004(3)
N3 0.062(5) 0.034(4) 0.058(5) 0.004(4) 0.018(4) -0.007(4)
N4 0.039(4) 0.038(4) 0.060(5) 0.001(4) 0.003(3) -0.008(3)
C1 0.056(6) 0.039(5) 0.053(6) -0.001(4) 0.014(4) -0.006(4)
C2 0.062(6) 0.048(6) 0.056(6) -0.008(5) 0.005(5) 0.003(5)
C3 0.048(5) 0.045(6) 0.058(6) 0.011(5) 0.009(4) 0.002(4)
C4 0.045(5) 0.055(7) 0.095(8) 0.004(6) 0.007(5) -0.012(5)
C5 0.038(5) 0.047(6) 0.065(6) -0.002(5) 0.010(4) -0.018(4)
C6 0.065(6) 0.062(7) 0.044(5) -0.001(5) -0.002(5) -0.025(5)
C7 0.079(7) 0.041(6) 0.053(6) -0.011(5) 0.004(5) -0.015(5)
C8 0.043(5) 0.052(6) 0.052(5) -0.001(5) 0.007(4) -0.010(4)
C9 0.046(5) 0.053(6) 0.044(5) -0.013(4) 0.009(4) -0.009(4)
C10 0.045(5) 0.055(6) 0.031(4) -0.014(4) 0.012(4) -0.020(4)
C11 0.037(4) 0.055(6) 0.040(5) 0.003(4) 0.014(4) 0.006(4)
C12 0.037(4) 0.042(5) 0.034(4) 0.002(4) 0.013(3) -0.004(4)
C13 0.061(6) 0.057(6) 0.030(5) -0.004(4) -0.004(4) -0.014(5)
C14 0.069(6) 0.054(6) 0.042(5) -0.013(4) 0.007(5) -0.020(5)

loop_
_atom_type_symbol
_atom_type_description
_atom_type_scat_dispersion_real
_atom_type_scat_dispersion_imag
_atom_type_scat_source
C C 0.0033 0.0016 'International Tables Vol C Tables 4.2.6.8 and 6.1.1.4'
N N 0.0061 0.0033 'International Tables Vol C Tables 4.2.6.8 and 6.1.1.4'
S S 0.1246 0.1234 'International Tables Vol C Tables 4.2.6.8 and 6.1.1.4'
Cu Cu 0.3201 1.2651 'International Tables Vol C Tables 4.2.6.8 and 6.1.1.4'
W W -0.8490 6.8722 'International Tables Vol C Tables 4.2.6.8 and 6.1.1.4'
H H 0.0000 0.0000 'International Tables Vol C Tables 4.2.6.8 and 6.1.1.4'

loop_
_geom_angle_atom_site_label_1
_geom_angle_atom_site_label_2
_geom_angle_atom_site_label_3
_geom_angle
_geom_angle_site_symmetry_1
_geom_angle_site_symmetry_3
S4 W S1 109.19(13) . .
S4 W S3 109.14(11) . .
S1 W S3 108.39(8) . .
S4 W S2 108.59(11) . .
S1 W S2 113.03(8) . .
S3 W S2 108.45(8) . .
S4 W Cu2 125.45(11) . .
S1 W Cu2 125.28(7) . .
S3 W Cu2 53.73(6) . .
S2 W Cu2 54.76(6) . .
S4 W Cu1 125.28(10) . .
S1 W Cu1 54.64(6) . .
S3 W Cu1 53.77(6) . .
S2 W Cu1 126.04(6) . .
Cu2 W Cu1 88.20(4) . .
N1 Cu1 S3 109.0(2) . .
N1 Cu1 S1 122.0(2) . .
S3 Cu1 S1 104.74(9) . .
N1 Cu1 S2 102.4(2) . 3_565
S3 Cu1 S2 108.76(9) . 3_565
S1 Cu1 S2 109.53(9) . 3_565
N1 Cu1 W 135.5(2) . .
S3 Cu1 W 52.51(6) . .
S1 Cu1 W 52.25(6) . .
S2 Cu1 W 121.41(7) 3_565 .
N1 Cu1 Cu2 129.0(2) . 3_565
S3 Cu1 Cu2 120.63(7) . 3_565
S1 Cu1 Cu2 57.20(7) . 3_565
S2 Cu1 Cu2 52.33(6) 3_565 3_565
W Cu1 Cu2 87.60(4) . 3_565
N3 Cu2 S3 110.4(2) . .
N3 Cu2 S2 117.7(2) . .
S3 Cu2 S2 104.99(9) . .
N3 Cu2 S1 99.0(2) . 3_565
S3 Cu2 S1 114.75(9) . 3_565
S2 Cu2 S1 110.40(8) . 3_565
N3 Cu2 W 133.7(2) . .
S3 Cu2 W 52.64(6) . .
S2 Cu2 W 52.39(6) . .
S1 Cu2 W 127.29(7) 3_565 .
N3 Cu2 Cu1 121.7(2) . 3_565
S3 Cu2 Cu1 127.29(7) . 3_565
S2 Cu2 Cu1 57.88(6) . 3_565
S1 Cu2 Cu1 52.52(6) 3_565 3_565
W Cu2 Cu1 92.18(4) . 3_565
W S1 Cu1 73.11(7) . .
W S1 Cu2 107.14(9) . 3_565
Cu1 S1 Cu2 70.28(7) . 3_565
W S2 Cu2 72.85(7) . .
W S2 Cu1 112.48(9) . 3_565
Cu2 S2 Cu1 69.78(7) . 3_565
W S3 Cu2 73.63(7) . .
W S3 Cu1 73.73(7) . .
Cu2 S3 Cu1 111.83(9) . .
C10 N1 C8 105.7(7) . .
C10 N1 Cu1 122.4(6) . .
C8 N1 Cu1 131.9(6) . .
C9 N2 C10 107.5(7) . .
C9 N2 C11 127.7(7) . .
C10 N2 C11 124.8(7) . .
C3 N3 C1 105.3(8) . .
C3 N3 Cu2 126.6(6) . .
C1 N3 Cu2 128.1(6) . .
C3 N4 C2 106.6(7) . .
C3 N4 C4 126.6(8) . .
C2 N4 C4 126.4(8) . .
C2 C1 N3 109.5(8) . .
C1 C2 N4 107.2(8) . .
N3 C3 N4 111.5(8) . .
N4 C4 C5 109.8(7) . .
C6 C5 C7 118.3(9) . .
C6 C5 C4 121.3(9) . .
C7 C5 C4 120.2(9) . .
C5 C6 C7 120.7(9) . 3_675
C5 C7 C6 120.9(9) . 3_675
C9 C8 N1 110.5(8) . .
C8 C9 N2 105.9(8) . .
N1 C10 N2 110.4(7) . .
N2 C11 C12 112.3(6) . .
C13 C12 C14 118.4(8) . 3_664
C13 C12 C11 120.6(8) . .
C14 C12 C11 121.0(8) 3_664 .
C12 C13 C14 120.2(8) . .
C12 C14 C13 121.4(9) 3_664 .

loop_
_geom_bond_atom_site_label_1
_geom_bond_atom_site_label_2
_geom_bond_distance
_geom_bond_site_symmetry_2
W S4 2.083(3) .
W S1 2.235(2) .
W S3 2.236(2) .
W S2 2.238(2) .
W Cu2 2.6990(13) .
W Cu1 2.7054(12) .
Cu1 N1 1.988(7) .
Cu1 S3 2.273(2) .
Cu1 S1 2.306(2) .
Cu1 S2 2.469(2) 3_565
Cu1 Cu2 2.7350(16) 3_565
Cu2 N3 1.975(7) .
Cu2 S3 2.268(2) .
Cu2 S2 2.307(2) .
Cu2 S1 2.442(3) 3_565
Cu2 Cu1 2.7350(16) 3_565
S1 Cu2 2.442(3) 3_565
S2 Cu1 2.469(2) 3_565
N1 C10 1.313(10) .
N1 C8 1.358(11) .
N2 C9 1.354(10) .
N2 C10 1.355(10) .
N2 C11 1.478(10) .
N3 C3 1.323(11) .
N3 C1 1.364(11) .
N4 C3 1.327(11) .
N4 C2 1.364(11) .
N4 C4 1.476(11) .
C1 C2 1.333(12) .
C4 C5 1.506(13) .
C5 C6 1.365(13) .
C5 C7 1.371(13) .
C6 C7 1.387(13) 3_675
C7 C6 1.387(13) 3_675
C8 C9 1.344(11) .
C11 C12 1.506(11) .
C12 C13 1.375(12) .
C12 C14 1.375(11) 3_664
C13 C14 1.399(13) .
C14 C12 1.375(11) 3_664
